data_1573463
loop_
_publ_author_name
'Sharangi, Sanhati'
'Chakraborty, Barsha'
'Jha, Raushan Kumar'
'Mandal, Swarnadeep'
'Koner, Apurba Lal'
'Kumar, Sangit'

_publ_section_title
;
 Regio- and diastereoselective synthesis of cyclobutylated phenothiazines
 via [2 + 2] photocycloaddition: demonstrating wavelength-gated
 cycloreversion inside live cells
;
_journal_name_full 'Chemical Science'
_journal_paper_doi 10.1039/D4SC07817A
_journal_year 2025
_chemical_absolute_configuration unk
_chemical_formula_moiety 'C24 H17 N O2 S'
_chemical_formula_sum 'C24 H17 N O2 S'
_chemical_formula_weight 383.47
_space_group_crystal_system orthorhombic
_space_group_IT_number 19
_space_group_name_Hall 'P 2ac 2ab'
_space_group_name_H-M_alt 'P 21 21 21'
_symmetry_Int_Tables_number 19
_audit_creation_date 2024-11-17
_audit_creation_method
;
Olex2 1.3
(compiled 2020.11.12 svn.r5f609507 for OlexSys, GUI svn.r6408)
;
_audit_update_record
;
2024-11-18 deposited with the CCDC.	2024-12-05 downloaded from the CCDC.
;
_cell_angle_alpha 90
_cell_angle_beta 90
_cell_angle_gamma 90
_cell_formula_units_Z 4
_cell_length_a 7.3105(8)
_cell_length_b 9.5818(10)
_cell_length_c 26.479(3)
_cell_measurement_reflns_used 1046
_cell_measurement_temperature 140(2)
_cell_measurement_theta_max 18.63
_cell_measurement_theta_min 2.26
_cell_volume 1854.8(4)
_computing_cell_refinement 'SAINT V8.40B (?, 2016)'
_computing_data_collection 'Bruker APEX2'
_computing_data_reduction 'SAINT V8.40B (?, 2016)'
_computing_molecular_graphics 'Olex2 1.3 (Dolomanov et al., 2009)'
_computing_publication_material 'Olex2 1.3 (Dolomanov et al., 2009)'
_computing_structure_refinement 'olex2.refine (Bourhis et al., 2015)'
_computing_structure_solution 'SHELXT 2018/2 (Sheldrick, 2018)'
_diffrn_ambient_temperature 140.0
_diffrn_measured_fraction_theta_full 0.9947
_diffrn_measured_fraction_theta_max 0.9947
_diffrn_measurement_device_type 'Bruker APEX-II CCD'
_diffrn_measurement_method '\f and \w scans'
_diffrn_radiation_type 'Mo K\a'
_diffrn_radiation_wavelength 0.71073
_diffrn_reflns_av_R_equivalents 0.1912
_diffrn_reflns_av_unetI/netI 0.1939
_diffrn_reflns_limit_h_max 10
_diffrn_reflns_limit_h_min -10
_diffrn_reflns_limit_k_max 13
_diffrn_reflns_limit_k_min -13
_diffrn_reflns_limit_l_max 34
_diffrn_reflns_limit_l_min -37
_diffrn_reflns_number 28021
_diffrn_reflns_theta_full 30.1650
_diffrn_reflns_theta_max 30.17
_diffrn_reflns_theta_min 2.26
_exptl_absorpt_coefficient_mu 0.195
_exptl_absorpt_correction_T_max 0.7460
_exptl_absorpt_correction_T_min 0.6615
_exptl_absorpt_correction_type none
_exptl_absorpt_process_details
;
SADABS-2016/2 (Bruker,2016/2) was used for absorption correction.
wR2(int) was 0.0775 before and 0.0684 after correction.
The Ratio of minimum to maximum transmission is 0.8867.
The \l/2 correction factor is Not present.
;
_exptl_crystal_colour yellow
_exptl_crystal_colour_primary yellow
_exptl_crystal_density_diffrn 1.3732
_exptl_crystal_description block
_exptl_crystal_F_000 800.8416
_exptl_crystal_size_max 0.02
_exptl_crystal_size_mid 0.015
_exptl_crystal_size_min 0.012
_refine_diff_density_max 0.6772
_refine_diff_density_min -0.7383
_refine_diff_density_rms 0.1495
_refine_ls_abs_structure_details 'Flack, H. D. (1983). Acta Cryst. A39, 876-881.'
_refine_ls_abs_structure_Flack 0.2(2)
_refine_ls_d_res_high 0.7072
_refine_ls_d_res_low 9.0100
_refine_ls_goodness_of_fit_ref 0.9935
_refine_ls_hydrogen_treatment constr
_refine_ls_matrix_type full
_refine_ls_number_constraints 33
_refine_ls_number_parameters 253
_refine_ls_number_reflns 5461
_refine_ls_number_restraints 0
_refine_ls_restrained_S_all 0.9935
_refine_ls_R_factor_all 0.1755
_refine_ls_R_factor_gt 0.0689
_refine_ls_shift/su_max 0.0008
_refine_ls_shift/su_mean 0.0002
_refine_ls_structure_factor_coef Fsqd
_refine_ls_weighting_details 'w=1/[\s^2^(Fo^2^)+(0.0141P)^2^] where P=(Fo^2^+2Fc^2^)/3'
_refine_ls_weighting_scheme calc
_refine_ls_wR_factor_gt 0.1323
_refine_ls_wR_factor_ref 0.1729
_reflns_Friedel_coverage 0.993
_reflns_limit_h_max 10
_reflns_limit_h_min -10
_reflns_limit_k_max 13
_reflns_limit_k_min -13
_reflns_limit_l_max 37
_reflns_limit_l_min -37
_reflns_number_gt 2602
_reflns_number_total 5461
_reflns_threshold_expression I>=2u(I)
_cod_data_source_file d4sc07817a4.cif
_cod_data_source_block 2al
_cod_original_cell_volume 1854.8(3)
_cod_original_sg_symbol_Hall ' P 2ac 2ab'
_cod_database_code 1573463
_olex2_refinement_description
;
1.a Ternary CH refined with riding coordinates:
 C18(H18), C2(H2)
1.b Secondary CH2 refined with riding coordinates:
 C17(H17a,H17b)
1.c Aromatic/amide H refined with riding coordinates:
 C12(H12), C15(H15), C14(H14), C20(H20), C10(H10), C7(H7), C13(H13), C8(H8),
 C24(H24), C23(H23), C9(H9), C21(H21), C22(H22)
;
_olex2_submission_special_instructions 'No special instructions were received'

loop_
_space_group_symop_id
_space_group_symop_operation_xyz
1 x,y,z
2 x+1/2,-y+1/2,-z
3 -x,y+1/2,-z+1/2
4 -x+1/2,-y,z+1/2

loop_
_atom_site_label
_atom_site_type_symbol
_atom_site_fract_x
_atom_site_fract_y
_atom_site_fract_z
_atom_site_U_iso_or_equiv
_atom_site_adp_type
_atom_site_occupancy
_atom_site_refinement_flags_posn
S1 S 0.07130(14) 0.76393(10) 0.32536(4) 0.0320(3) Uani 1.000000 .
O2 O 0.0780(4) 0.9082(3) 0.30414(9) 0.0371(7) Uani 1.000000 .
N1 N 0.4844(4) 0.7821(3) 0.35259(11) 0.0293(8) Uani 1.000000 .
O1 O 0.0415(5) 0.9426(3) 0.50596(11) 0.0513(9) Uani 1.000000 .
C11 C 0.4324(6) 0.6856(4) 0.31504(13) 0.0300(9) Uani 1.000000 .
C4 C 0.3644(5) 0.8279(4) 0.38437(14) 0.0283(9) Uani 1.000000 .
C3 C 0.1717(5) 0.7762(4) 0.38815(13) 0.0268(9) Uani 1.000000 .
C16 C 0.2539(6) 0.6666(4) 0.29912(15) 0.0302(9) Uani 1.000000 .
C12 C 0.5702(6) 0.6114(4) 0.29168(15) 0.0363(10) Uani 1.000000 .
H12 H 0.6936(6) 0.6255(4) 0.30178(15) 0.0436(12) Uiso 1.000000 R
C19 C 0.1159(6) 0.4994(4) 0.39500(15) 0.0333(10) Uani 1.000000 .
C5 C 0.4216(6) 0.9396(4) 0.41947(14) 0.0304(9) Uani 1.000000 .
C18 C 0.1229(6) 0.6414(4) 0.41986(15) 0.0321(10) Uani 1.000000 .
H18 H 0.2067(6) 0.6363(4) 0.44964(15) 0.0385(12) Uiso 1.000000 R
C15 C 0.2103(6) 0.5718(4) 0.26089(14) 0.0322(10) Uani 1.000000 .
H15 H 0.0869(6) 0.5594(4) 0.25050(14) 0.0386(12) Uiso 1.000000 R
C6 C 0.3129(6) 0.9848(4) 0.45909(15) 0.0324(10) Uani 1.000000 .
C14 C 0.3495(6) 0.4963(5) 0.23838(16) 0.0415(11) Uani 1.000000 .
H14 H 0.3215(6) 0.4309(5) 0.21256(16) 0.0498(14) Uiso 1.000000 R
C2 C 0.0384(6) 0.8562(4) 0.42239(15) 0.0359(10) Uani 1.000000 .
H2 H -0.0436(6) 0.9198(4) 0.40279(15) 0.0431(12) Uiso 1.000000 R
C20 C 0.2760(7) 0.4218(4) 0.39215(16) 0.0413(12) Uani 1.000000 .
H20 H 0.3856(7) 0.4572(4) 0.40660(16) 0.0496(14) Uiso 1.000000 R
C1 C 0.1259(6) 0.9285(4) 0.46640(15) 0.0374(11) Uani 1.000000 .
C10 C 0.5946(6) 1.0008(4) 0.41387(16) 0.0398(11) Uani 1.000000 .
H10 H 0.6716(6) 0.9729(4) 0.38678(16) 0.0478(13) Uiso 1.000000 R
C7 C 0.3747(7) 1.0842(4) 0.49326(15) 0.0387(11) Uani 1.000000 .
H7 H 0.2992(7) 1.1124(4) 0.52063(15) 0.0464(13) Uiso 1.000000 R
C13 C 0.5309(6) 0.5157(5) 0.25339(17) 0.0437(12) Uani 1.000000 .
H13 H 0.6265(6) 0.4644(5) 0.23772(17) 0.0525(15) Uiso 1.000000 R
C17 C -0.0557(7) 0.7182(4) 0.43602(16) 0.0451(11) Uani 1.000000 .
H17a H -0.1631(7) 0.6960(4) 0.41469(16) 0.0541(14) Uiso 1.000000 R
H17b H -0.0853(7) 0.7086(4) 0.47234(16) 0.0541(14) Uiso 1.000000 R
C8 C 0.5460(7) 1.1418(4) 0.48723(17) 0.0436(11) Uani 1.000000 .
H8 H 0.5893(7) 1.2095(4) 0.51059(17) 0.0523(14) Uiso 1.000000 R
C24 C -0.0426(7) 0.4448(5) 0.37467(16) 0.0458(12) Uani 1.000000 .
H24 H -0.1535(7) 0.4961(5) 0.37675(16) 0.0550(14) Uiso 1.000000 R
C23 C -0.0407(8) 0.3151(5) 0.35118(17) 0.0518(13) Uani 1.000000 .
H23 H -0.1505(8) 0.2782(5) 0.33743(17) 0.0622(16) Uiso 1.000000 R
C9 C 0.6539(7) 1.1016(4) 0.44752(17) 0.0449(12) Uani 1.000000 .
H9 H 0.7707(7) 1.1432(4) 0.44305(17) 0.0538(15) Uiso 1.000000 R
C21 C 0.2768(8) 0.2926(5) 0.36822(16) 0.0534(14) Uani 1.000000 .
H21 H 0.3869(8) 0.2403(5) 0.36601(16) 0.0640(17) Uiso 1.000000 R
C22 C 0.1172(8) 0.2406(5) 0.34770(17) 0.0591(14) Uani 1.000000 .
H22 H 0.1177(8) 0.1526(5) 0.33113(17) 0.0710(17) Uiso 1.000000 R

loop_
_atom_site_aniso_label
_atom_site_aniso_U_11
_atom_site_aniso_U_22
_atom_site_aniso_U_33
_atom_site_aniso_U_12
_atom_site_aniso_U_13
_atom_site_aniso_U_23
S1 0.0307(5) 0.0285(5) 0.0369(5) 0.0001(5) -0.0022(5) -0.0020(4)
O2 0.0450(18) 0.0270(15) 0.0393(15) 0.0062(15) -0.0049(14) 0.0061(12)
N1 0.0307(18) 0.0276(18) 0.0297(16) -0.0003(15) 0.0005(14) -0.0000(15)
O1 0.052(2) 0.061(2) 0.0413(18) 0.0033(18) 0.0110(16) -0.0125(16)
C11 0.038(2) 0.0221(18) 0.030(2) 0.0003(19) 0.007(2) -0.0006(16)
C4 0.034(2) 0.026(2) 0.025(2) 0.0010(18) -0.0041(18) 0.0014(16)
C3 0.032(2) 0.0211(18) 0.027(2) 0.0012(17) -0.0022(16) -0.0008(17)
C16 0.030(2) 0.027(2) 0.033(2) -0.0002(18) 0.0001(18) 0.0037(19)
C12 0.034(2) 0.033(2) 0.042(2) 0.001(2) 0.006(2) -0.0039(19)
C19 0.042(3) 0.027(2) 0.031(2) -0.002(2) -0.0015(19) 0.0052(18)
C5 0.039(2) 0.0231(18) 0.030(2) 0.004(2) -0.007(2) 0.0012(16)
C18 0.038(3) 0.0239(19) 0.034(2) 0.0011(18) 0.0014(19) 0.0033(17)
C15 0.036(3) 0.026(2) 0.034(2) 0.002(2) -0.0014(19) 0.0013(19)
C6 0.040(3) 0.028(2) 0.029(2) 0.001(2) -0.0018(19) 0.0003(18)
C14 0.052(3) 0.039(3) 0.034(3) -0.000(2) -0.002(2) -0.007(2)
C2 0.033(3) 0.033(2) 0.041(2) -0.000(2) 0.001(2) -0.0009(19)
C20 0.055(3) 0.029(2) 0.040(3) -0.004(2) -0.011(2) 0.007(2)
C1 0.049(3) 0.030(2) 0.033(2) 0.008(2) 0.002(2) -0.0016(19)
C10 0.041(3) 0.033(2) 0.045(3) -0.000(2) -0.008(2) -0.0039(19)
C7 0.060(3) 0.029(2) 0.028(2) 0.003(2) -0.001(2) -0.0035(18)
C13 0.048(3) 0.042(3) 0.042(3) 0.005(2) 0.005(2) -0.018(2)
C17 0.051(3) 0.034(2) 0.051(3) -0.006(2) 0.014(2) -0.003(2)
C8 0.051(3) 0.033(2) 0.047(3) 0.001(2) -0.012(2) -0.007(2)
C24 0.059(3) 0.038(3) 0.040(2) -0.005(3) 0.002(2) 0.001(2)
C23 0.069(4) 0.038(3) 0.048(3) -0.013(3) -0.003(3) 0.001(2)
C9 0.044(3) 0.037(3) 0.054(3) -0.005(2) -0.008(2) -0.013(2)
C21 0.076(4) 0.038(3) 0.046(3) 0.008(3) -0.005(3) -0.002(2)
C22 0.101(4) 0.032(3) 0.045(3) -0.004(3) -0.009(3) -0.005(2)

loop_
_atom_type_symbol
_atom_type_scat_dispersion_real
_atom_type_scat_dispersion_imag
_atom_type_scat_Cromer_Mann_a1
_atom_type_scat_Cromer_Mann_a2
_atom_type_scat_Cromer_Mann_a3
_atom_type_scat_Cromer_Mann_a4
_atom_type_scat_Cromer_Mann_b1
_atom_type_scat_Cromer_Mann_b2
_atom_type_scat_Cromer_Mann_b3
_atom_type_scat_Cromer_Mann_b4
_atom_type_scat_Cromer_Mann_c
_atom_type_scat_source
_atom_type_scat_dispersion_source
H 0.00000 0.00000 0.49300 0.32291 0.14019 0.04081 10.51090 26.12570 3.14236 57.79970 0.0030380000826 'International Tables Volume C Table 6.1.1.4 (pp. 500-502)' 'Henke, Gullikson and Davis, At. Data and Nucl. Data Tables, 1993, 54, 2'
C 0.00347 0.00161 2.31000 1.02000 1.58860 0.86500 20.84390 10.20750 0.56870 51.65120 0.215599998832 'International Tables Volume C Table 6.1.1.4 (pp. 500-502)' 'Henke, Gullikson and Davis, At. Data and Nucl. Data Tables, 1993, 54, 2'
S 0.12424 0.12443 6.90530 5.20340 1.43790 1.58630 1.46790 22.21510 0.25360 56.17200 0.866900026798 'International Tables Volume C Table 6.1.1.4 (pp. 500-502)' 'Henke, Gullikson and Davis, At. Data and Nucl. Data Tables, 1993, 54, 2'
O 0.01158 0.00611 3.04850 2.28680 1.54630 0.86700 13.27710 5.70110 0.32390 32.90890 0.250800013542 'International Tables Volume C Table 6.1.1.4 (pp. 500-502)' 'Henke, Gullikson and Davis, At. Data and Nucl. Data Tables, 1993, 54, 2'
N 0.00653 0.00323 12.21260 3.13220 2.01250 1.16630 0.00570 9.89330 28.99750 0.58260 -11.5290002823 'International Tables Volume C Table 6.1.1.4 (pp. 500-502)' 'Henke, Gullikson and Davis, At. Data and Nucl. Data Tables, 1993, 54, 2'

loop_
_geom_angle_atom_site_label_1
_geom_angle_atom_site_label_2
_geom_angle_atom_site_label_3
_geom_angle
_geom_angle_site_symmetry_1
_geom_angle_site_symmetry_3
_geom_angle_publ_flag
C3 S1 O2 105.70(16) . . ?
C16 S1 O2 108.37(18) . . ?
C16 S1 C3 95.06(18) . . ?
C4 N1 C11 120.0(3) . . ?
C16 C11 N1 123.7(3) . . ?
C12 C11 N1 117.2(4) . . ?
C12 C11 C16 119.0(4) . . ?
C3 C4 N1 124.7(3) . . ?
C5 C4 N1 117.6(4) . . ?
C5 C4 C3 117.6(4) . . ?
C4 C3 S1 109.9(3) . . ?
C18 C3 S1 109.9(3) . . ?
C18 C3 C4 121.2(3) . . ?
C2 C3 S1 108.4(3) . . ?
C2 C3 C4 118.1(3) . . ?
C2 C3 C18 87.2(3) . . ?
C11 C16 S1 121.5(3) . . ?
C15 C16 S1 117.0(3) . . ?
C15 C16 C11 121.5(4) . . ?
C13 C12 C11 120.9(4) . . ?
C20 C19 C18 118.4(4) . . ?
C24 C19 C18 122.6(4) . . ?
C24 C19 C20 118.9(4) . . ?
C6 C5 C4 122.7(4) . . ?
C10 C5 C4 119.4(4) . . ?
C10 C5 C6 117.8(4) . . ?
C19 C18 C3 120.8(3) . . ?
C17 C18 C3 87.1(3) . . ?
C17 C18 C19 121.1(4) . . ?
C14 C15 C16 118.9(4) . . ?
C1 C6 C5 120.9(4) . . ?
C7 C6 C5 121.4(4) . . ?
C7 C6 C1 117.7(4) . . ?
C13 C14 C15 120.4(4) . . ?
C1 C2 C3 114.8(4) . . ?
C17 C2 C3 89.6(3) . . ?
C17 C2 C1 114.0(4) . . ?
C21 C20 C19 120.3(5) . . ?
C6 C1 O1 122.5(4) . . ?
C2 C1 O1 120.1(4) . . ?
C2 C1 C6 117.4(4) . . ?
C9 C10 C5 120.4(4) . . ?
C8 C7 C6 119.7(4) . . ?
C14 C13 C12 119.3(4) . . ?
C2 C17 C18 88.1(3) . . ?
C9 C8 C7 120.0(4) . . ?
C23 C24 C19 120.3(5) . . ?
C22 C23 C24 120.5(5) . . ?
C8 C9 C10 120.7(5) . . ?
C22 C21 C20 119.9(5) . . ?
C21 C22 C23 120.0(4) . . ?

loop_
_geom_bond_atom_site_label_1
_geom_bond_atom_site_label_2
_geom_bond_distance
_geom_bond_site_symmetry_2
_geom_bond_publ_flag
S1 O2 1.493(3) . ?
S1 C3 1.821(4) . ?
S1 C16 1.770(4) . ?
N1 C11 1.410(5) . ?
N1 C4 1.292(5) . ?
O1 C1 1.223(5) . ?
C11 C16 1.383(6) . ?
C11 C12 1.380(5) . ?
C4 C3 1.497(5) . ?
C4 C5 1.477(5) . ?
C3 C18 1.581(5) . ?
C3 C2 1.536(5) . ?
C16 C15 1.397(5) . ?
C12 C13 1.397(6) . ?
C19 C18 1.512(5) . ?
C19 C20 1.389(6) . ?
C19 C24 1.380(6) . ?
C5 C6 1.385(6) . ?
C5 C10 1.402(6) . ?
C18 C17 1.559(6) . ?
C15 C14 1.384(6) . ?
C6 C1 1.482(6) . ?
C6 C7 1.389(5) . ?
C14 C13 1.397(6) . ?
C2 C1 1.499(6) . ?
C2 C17 1.534(5) . ?
C20 C21 1.391(6) . ?
C10 C9 1.384(6) . ?
C7 C8 1.378(6) . ?
C8 C9 1.370(6) . ?
C24 C23 1.389(6) . ?
C23 C22 1.361(7) . ?
C21 C22 1.380(7) . ?
